data_7049583
loop_
_publ_author_name
'Zafar, Mohammad'
'Ramalakshmi, Rongala'
'Rongala, Ramalakshmi'
'Pradhan, Alaka Nanda'
'Pathak, Kriti'
'Roisnel, Thierry'
'Halet, Jean-Fran\,cois'
'Ghosh, Sundargopal'

_publ_section_title
;
 Mercapto-benzothiazolyl based ruthenium(ii) borate complexes: synthesis
 and reactivity towards various phosphines.
;
_journal_issue 21
_journal_name_full 'Dalton transactions (Cambridge, England : 2003)'
_journal_page_first 7413
_journal_page_last 7424
_journal_paper_doi 10.1039/c9dt00498j
_journal_volume 48
_journal_year 2019
_chemical_compound_source 'synthesis as described'
_chemical_formula_moiety 'C39 H29 B N3 O3 P Ru S6'
_chemical_formula_sum 'C39 H29 B N3 O3 P Ru S6'
_chemical_formula_weight 922.86
_space_group_crystal_system monoclinic
_space_group_IT_number 14
_space_group_name_Hall '-P 2yn'
_space_group_name_H-M_alt 'P 1 21/n 1'
_symmetry_space_group_name_Hall '-P 2yn'
_symmetry_space_group_name_H-M 'P 1 21/n 1'
_atom_sites_solution_hydrogens geom
_audit_update_record
;
2019-01-31 deposited with the CCDC.    2019-04-04 downloaded from the CCDC.
;
_cell_angle_alpha 90
_cell_angle_beta 112.312(4)
_cell_angle_gamma 90
_cell_formula_units_Z 4
_cell_length_a 15.6837(17)
_cell_length_b 17.7045(18)
_cell_length_c 16.1046(17)
_cell_measurement_reflns_used 9961
_cell_measurement_temperature 150
_cell_measurement_theta_max 27.5021
_cell_measurement_theta_min 2.5729
_cell_measurement_wavelength 0.71073
_cell_volume 4137.0(8)
_computing_cell_refinement 'APEX3 (Bruker, 2015)'
_computing_data_collection 'SAINT (Bruker, 2014)'
_computing_data_reduction 'SAINT (Bruker, 2014)'
_computing_molecular_graphics 'SXGRAPH (Farrugia, 1999), Mercury (CSD, 2016)'
_computing_publication_material 'CRYSCALC (T. Roisnel, local program, 2018)'
_computing_structure_refinement 'SHELXL-2018_3 (Sheldrick, 2018)'
_computing_structure_solution 'SHELXT (Sheldrick, 2015)'
_diffrn_ambient_temperature 150
_diffrn_detector '(CMOS) PHOTON 100'
_diffrn_measured_fraction_theta_full 0.983
_diffrn_measured_fraction_theta_max 0.978
_diffrn_measurement_device_type 'D8 VENTURE Bruker AXS'
_diffrn_measurement_method 'rotation images'
_diffrn_radiation_monochromator 'multilayer monochromator'
_diffrn_radiation_probe x-ray
_diffrn_radiation_source 'Incoatec microfocus sealed tube'
_diffrn_radiation_type MoK\a
_diffrn_radiation_wavelength 0.71073
_diffrn_reflns_av_R_equivalents 0.0564
_diffrn_reflns_av_unetI/netI 0.0401
_diffrn_reflns_limit_h_max 20
_diffrn_reflns_limit_h_min -20
_diffrn_reflns_limit_k_max 22
_diffrn_reflns_limit_k_min -17
_diffrn_reflns_limit_l_max 20
_diffrn_reflns_limit_l_min -20
_diffrn_reflns_number 53330
_diffrn_reflns_theta_full 25.242
_diffrn_reflns_theta_max 27.550
_diffrn_reflns_theta_min 2.301
_exptl_absorpt_coefficient_mu 0.761
_exptl_absorpt_correction_T_max 0.981
_exptl_absorpt_correction_T_min 0.864
_exptl_absorpt_correction_type multi-scan
_exptl_absorpt_process_details
;
  [Sheldrick, G.M. (2014). SADABS Bruker AXS Inc., Madison, Wisconsin, USA]
;
_exptl_crystal_colour orange
_exptl_crystal_density_diffrn 1.482
_exptl_crystal_description blade
_exptl_crystal_F_000 1872
_exptl_crystal_size_max 0.430
_exptl_crystal_size_mid 0.150
_exptl_crystal_size_min 0.025
_refine_diff_density_max 7.499
_refine_diff_density_min -1.401
_refine_diff_density_rms 0.300
_refine_ls_extinction_coef 0.0152(11)
_refine_ls_extinction_method 'SHELXL-2018_3 (Sheldrick 2018)'
_refine_ls_goodness_of_fit_ref 1.108
_refine_ls_hydrogen_treatment constr
_refine_ls_matrix_type full
_refine_ls_number_parameters 488
_refine_ls_number_reflns 9343
_refine_ls_number_restraints 0
_refine_ls_restrained_S_all 1.108
_refine_ls_R_factor_all 0.1072
_refine_ls_R_factor_gt 0.0939
_refine_ls_shift/su_max 0.001
_refine_ls_shift/su_mean 0.000
_refine_ls_structure_factor_coef Fsqd
_refine_ls_weighting_details 'w=1/[\s^2^(Fo^2^)+(0.1190P)^2^+52.0489P] where P=(Fo^2^+2Fc^2^)/3'
_refine_ls_weighting_scheme calc
_refine_ls_wR_factor_gt 0.2444
_refine_ls_wR_factor_ref 0.2577
_reflns_Friedel_coverage 0.000
_reflns_number_gt 7899
_reflns_number_total 9343
_reflns_threshold_expression >2sigma(I)
_cod_data_source_file c9dt00498j2.cif
_cod_data_source_block SGGJ11
_cod_depositor_comments 'Adding full bibliography for 7049581--7049587.cif.'
_cod_database_code 7049583

loop_
_space_group_symop_operation_xyz
'x, y, z'
'-x+1/2, y+1/2, -z+1/2'
'-x, -y, -z'
'x-1/2, -y-1/2, z-1/2'

loop_
_atom_site_label
_atom_site_type_symbol
_atom_site_fract_x
_atom_site_fract_y
_atom_site_fract_z
_atom_site_U_iso_or_equiv
_atom_site_adp_type
_atom_site_occupancy
_atom_site_site_symmetry_order
_atom_site_calc_flag
_atom_site_refinement_flags_posn
_atom_site_refinement_flags_adp
Ru1 Ru 0.80973(3) 0.27865(3) 0.93947(3) 0.0171(2) Uani 1 1 d . .
P1 P 0.69476(12) 0.26509(12) 0.98315(12) 0.0266(4) Uani 1 1 d . .
O1 O 0.6343(4) 0.3321(4) 0.9997(4) 0.0402(14) Uani 1 1 d . .
C2 C 0.6707(6) 0.3956(6) 1.0494(6) 0.0395(19) Uani 1 1 d . .
C3 C 0.7485(5) 0.3940(5) 1.1251(6) 0.0365(19) Uani 1 1 d . .
H3 H 0.780019 0.348852 1.144987 0.044 Uiso 1 1 calc R U
C4 C 0.7813(7) 0.4629(7) 1.1739(7) 0.050(3) Uani 1 1 d . .
H4 H 0.835237 0.463016 1.225034 0.060 Uiso 1 1 calc R U
C5 C 0.7322(7) 0.5287(7) 1.1445(8) 0.056(3) Uani 1 1 d . .
H5 H 0.753239 0.573436 1.175879 0.067 Uiso 1 1 calc R U
C6 C 0.6512(8) 0.5287(6) 1.0678(9) 0.058(3) Uani 1 1 d . .
H6 H 0.617606 0.573109 1.049202 0.070 Uiso 1 1 calc R U
C7 C 0.6209(6) 0.4632(6) 1.0196(7) 0.044(2) Uani 1 1 d . .
H7 H 0.567776 0.463429 0.967585 0.053 Uiso 1 1 calc R U
O8 O 0.6092(4) 0.2188(4) 0.9123(4) 0.0365(13) Uani 1 1 d . .
C9 C 0.5138(5) 0.2318(5) 0.8809(5) 0.0327(17) Uani 1 1 d . .
C10 C 0.4760(6) 0.2898(6) 0.8191(5) 0.040(2) Uani 1 1 d . .
H10 H 0.513880 0.320573 0.801178 0.047 Uiso 1 1 calc R U
C11 C 0.3817(7) 0.3011(7) 0.7848(6) 0.051(2) Uani 1 1 d . .
H11 H 0.355485 0.340331 0.744806 0.061 Uiso 1 1 calc R U
C12 C 0.3269(6) 0.2526(7) 0.8114(7) 0.052(3) Uani 1 1 d . .
H12 H 0.263149 0.258140 0.786558 0.062 Uiso 1 1 calc R U
C13 C 0.3650(7) 0.1967(7) 0.8735(7) 0.055(3) Uani 1 1 d . .
H13 H 0.327327 0.166427 0.892377 0.066 Uiso 1 1 calc R U
C14 C 0.4600(6) 0.1852(6) 0.9083(6) 0.041(2) Uani 1 1 d . .
H14 H 0.486205 0.146567 0.949230 0.050 Uiso 1 1 calc R U
O15 O 0.7200(4) 0.2139(4) 1.0719(4) 0.0422(15) Uani 1 1 d . .
C16 C 0.6604(6) 0.1675(6) 1.0937(6) 0.041(2) Uani 1 1 d . .
C17 C 0.6048(7) 0.1957(8) 1.1348(7) 0.056(3) Uani 1 1 d . .
H17 H 0.604914 0.247025 1.147105 0.067 Uiso 1 1 calc R U
C18 C 0.5488(8) 0.1469(10) 1.1574(9) 0.075(4) Uani 1 1 d . .
H18 H 0.511928 0.165330 1.186464 0.090 Uiso 1 1 calc R U
C19 C 0.5466(8) 0.0691(10) 1.1373(9) 0.075(4) Uani 1 1 d . .
H19 H 0.507880 0.036467 1.151743 0.090 Uiso 1 1 calc R U
C20 C 0.6021(9) 0.0430(8) 1.0963(9) 0.072(4) Uani 1 1 d . .
H20 H 0.600699 -0.008148 1.082642 0.086 Uiso 1 1 calc R U
C21 C 0.6616(7) 0.0910(6) 1.0739(7) 0.051(2) Uani 1 1 d . .
H21 H 0.700222 0.072366 1.046860 0.061 Uiso 1 1 calc R U
S1 S 0.73475(11) 0.38601(10) 0.84362(11) 0.0228(4) Uani 1 1 d . .
S2 S 0.84272(12) 0.52531(10) 0.95530(12) 0.0260(4) Uani 1 1 d . .
C31 C 0.8146(4) 0.4305(4) 0.9343(4) 0.0202(13) Uani 1 1 d . .
N32 N 0.8634(4) 0.3839(3) 1.0012(4) 0.0184(11) Uani 1 1 d . .
C33 C 0.9280(4) 0.4226(4) 1.0713(4) 0.0177(12) Uani 1 1 d . .
C34 C 0.9896(5) 0.3911(4) 1.1519(4) 0.0246(14) Uani 1 1 d . .
H34 H 0.989699 0.339366 1.162129 0.030 Uiso 1 1 calc R U
C35 C 1.0498(5) 0.4382(5) 1.2154(5) 0.0298(16) Uani 1 1 d . .
H35 H 1.090492 0.417934 1.269103 0.036 Uiso 1 1 calc R U
C36 C 1.0505(5) 0.5155(5) 1.2006(5) 0.0340(18) Uani 1 1 d . .
H36 H 1.092729 0.545939 1.243900 0.041 Uiso 1 1 calc R U
C37 C 0.9890(5) 0.5480(4) 1.1217(5) 0.0291(15) Uani 1 1 d . .
H37 H 0.988930 0.599785 1.111800 0.035 Uiso 1 1 calc R U
C38 C 0.9280(4) 0.5005(4) 1.0586(5) 0.0225(13) Uani 1 1 d . .
S11 S 0.75019(11) 0.17717(10) 0.84440(11) 0.0227(4) Uani 1 1 d . .
S12 S 0.82436(13) 0.05515(11) 0.76899(13) 0.0309(4) Uani 1 1 d . .
C41 C 0.9354(5) 0.0587(4) 0.7698(6) 0.0310(16) Uani 1 1 d . .
C42 C 0.9771(6) 0.0077(6) 0.7316(6) 0.045(2) Uani 1 1 d . .
H42 H 0.946875 -0.035905 0.703199 0.054 Uiso 1 1 calc R U
C43 C 1.0648(7) 0.0242(6) 0.7375(8) 0.054(3) Uani 1 1 d . .
H43 H 1.093635 -0.008290 0.710989 0.065 Uiso 1 1 calc R U
C44 C 1.1121(6) 0.0886(6) 0.7823(8) 0.052(3) Uani 1 1 d . .
H44 H 1.172218 0.097102 0.786752 0.063 Uiso 1 1 calc R U
C45 C 1.0702(5) 0.1398(5) 0.8201(6) 0.0347(18) Uani 1 1 d . .
H45 H 1.101034 0.183024 0.849055 0.042 Uiso 1 1 calc R U
C46 C 0.9799(5) 0.1245(4) 0.8134(5) 0.0236(14) Uani 1 1 d . .
N47 N 0.9258(4) 0.1697(3) 0.8466(4) 0.0197(11) Uani 1 1 d . .
C48 C 0.8408(4) 0.1401(4) 0.8263(4) 0.0216(13) Uani 1 1 d . .
S21 S 0.90349(12) 0.19872(11) 1.05497(11) 0.0246(4) Uani 1 1 d . .
S22 S 1.10432(15) 0.19276(17) 1.15303(13) 0.0458(6) Uani 1 1 d . .
C51 C 1.0103(5) 0.2115(4) 1.0567(4) 0.0248(14) Uani 1 1 d . .
N52 N 1.0330(4) 0.2403(3) 0.9898(4) 0.0197(11) Uani 1 1 d . .
C53 C 1.1275(5) 0.2536(4) 1.0170(5) 0.0279(15) Uani 1 1 d . .
C54 C 1.1738(5) 0.2885(5) 0.9699(6) 0.0343(18) Uani 1 1 d . .
H54 H 1.142248 0.306382 0.911947 0.041 Uiso 1 1 calc R U
C55 C 1.2694(6) 0.2964(5) 1.0114(8) 0.045(2) Uani 1 1 d . .
H55 H 1.301192 0.320016 0.980259 0.054 Uiso 1 1 calc R U
C56 C 1.3180(6) 0.2704(7) 1.0970(7) 0.055(3) Uani 1 1 d . .
H56 H 1.381812 0.275248 1.121832 0.065 Uiso 1 1 calc R U
C57 C 1.2732(6) 0.2377(7) 1.1454(6) 0.051(3) Uani 1 1 d . .
H57 H 1.305659 0.221615 1.204017 0.061 Uiso 1 1 calc R U
C58 C 1.1775(5) 0.2285(6) 1.1057(5) 0.039(2) Uani 1 1 d . .
B61 B 0.9614(5) 0.2472(4) 0.8923(5) 0.0198(14) Uani 1 1 d . .
H61A H 0.989096 0.274586 0.856721 0.024 Uiso 1 1 calc R U
H61B H 0.909295 0.276477 0.892692 0.024 Uiso 1 1 calc R U

loop_
_atom_site_aniso_label
_atom_site_aniso_U_11
_atom_site_aniso_U_22
_atom_site_aniso_U_33
_atom_site_aniso_U_23
_atom_site_aniso_U_13
_atom_site_aniso_U_12
Ru1 0.0127(3) 0.0190(3) 0.0163(3) -0.00172(18) 0.00191(19) -0.00229(17)
P1 0.0150(8) 0.0415(12) 0.0209(8) -0.0044(7) 0.0041(6) -0.0040(7)
O1 0.028(3) 0.045(4) 0.047(3) -0.010(3) 0.013(3) -0.002(2)
C2 0.030(4) 0.048(5) 0.044(5) 0.001(4) 0.018(4) -0.008(4)
C3 0.025(4) 0.048(5) 0.040(4) -0.015(4) 0.016(3) -0.008(3)
C4 0.036(5) 0.066(7) 0.053(6) -0.032(5) 0.021(4) -0.011(4)
C5 0.047(5) 0.058(7) 0.076(7) -0.030(6) 0.038(5) -0.020(5)
C6 0.058(6) 0.043(6) 0.087(8) -0.008(5) 0.043(6) -0.001(5)
C7 0.038(5) 0.050(6) 0.047(5) -0.002(4) 0.019(4) -0.002(4)
O8 0.019(2) 0.054(4) 0.033(3) -0.008(3) 0.006(2) -0.003(2)
C9 0.025(4) 0.041(5) 0.030(4) -0.005(3) 0.009(3) -0.006(3)
C10 0.030(4) 0.059(6) 0.026(4) 0.002(4) 0.006(3) -0.013(4)
C11 0.039(5) 0.070(7) 0.032(4) 0.006(4) 0.001(4) 0.002(5)
C12 0.026(4) 0.075(8) 0.047(5) -0.001(5) 0.006(4) 0.004(4)
C13 0.034(5) 0.075(8) 0.052(6) 0.004(5) 0.013(4) -0.015(5)
C14 0.032(4) 0.051(6) 0.034(4) 0.008(4) 0.005(3) -0.004(4)
O15 0.033(3) 0.055(4) 0.040(3) 0.008(3) 0.015(3) -0.010(3)
C16 0.028(4) 0.057(6) 0.039(4) 0.011(4) 0.015(3) -0.003(4)
C17 0.045(5) 0.078(8) 0.045(5) 0.007(5) 0.016(4) 0.011(5)
C18 0.039(6) 0.129(14) 0.064(7) 0.038(8) 0.027(5) 0.008(7)
C19 0.046(6) 0.102(12) 0.073(8) 0.041(8) 0.017(6) -0.010(7)
C20 0.058(7) 0.060(8) 0.081(9) 0.035(7) 0.009(6) -0.012(6)
C21 0.047(5) 0.049(6) 0.052(6) 0.011(5) 0.013(4) -0.001(4)
S1 0.0185(7) 0.0230(8) 0.0186(7) -0.0011(6) -0.0023(6) 0.0026(6)
S2 0.0285(9) 0.0172(8) 0.0258(8) -0.0012(6) 0.0028(7) 0.0042(6)
C31 0.018(3) 0.021(3) 0.019(3) -0.002(2) 0.004(2) 0.005(2)
N32 0.017(2) 0.014(3) 0.023(3) -0.003(2) 0.006(2) 0.001(2)
C33 0.016(3) 0.019(3) 0.019(3) -0.005(2) 0.007(2) 0.002(2)
C34 0.028(3) 0.021(3) 0.019(3) 0.000(2) 0.003(3) 0.006(3)
C35 0.022(3) 0.041(4) 0.019(3) -0.012(3) -0.001(3) 0.009(3)
C36 0.024(3) 0.036(4) 0.033(4) -0.020(3) 0.002(3) -0.002(3)
C37 0.029(4) 0.019(3) 0.036(4) -0.011(3) 0.009(3) 0.002(3)
C38 0.018(3) 0.024(4) 0.023(3) -0.001(3) 0.005(2) 0.003(3)
S11 0.0165(7) 0.0245(9) 0.0256(8) -0.0086(6) 0.0063(6) -0.0071(6)
S12 0.0257(9) 0.0295(10) 0.0383(10) -0.0195(8) 0.0128(8) -0.0122(7)
C41 0.024(3) 0.027(4) 0.040(4) -0.018(3) 0.010(3) -0.009(3)
C42 0.041(5) 0.043(5) 0.051(5) -0.032(4) 0.018(4) -0.006(4)
C43 0.045(5) 0.056(6) 0.065(6) -0.035(5) 0.026(5) -0.004(4)
C44 0.032(4) 0.066(7) 0.068(6) -0.034(5) 0.030(4) -0.011(4)
C45 0.024(4) 0.043(5) 0.041(4) -0.019(4) 0.017(3) -0.013(3)
C46 0.020(3) 0.029(4) 0.022(3) -0.009(3) 0.008(3) -0.005(3)
N47 0.019(3) 0.020(3) 0.016(2) -0.003(2) 0.002(2) -0.003(2)
C48 0.017(3) 0.025(3) 0.020(3) -0.007(2) 0.004(2) -0.007(2)
S21 0.0252(8) 0.0264(9) 0.0192(8) 0.0053(6) 0.0049(6) 0.0007(7)
S22 0.0288(10) 0.0787(18) 0.0211(9) 0.0057(10) -0.0006(8) 0.0226(11)
C51 0.022(3) 0.031(4) 0.014(3) -0.003(2) -0.002(2) 0.006(3)
N52 0.016(2) 0.017(3) 0.021(3) -0.006(2) 0.001(2) -0.001(2)
C53 0.015(3) 0.027(4) 0.036(4) -0.013(3) 0.004(3) 0.001(3)
C54 0.021(3) 0.026(4) 0.049(5) -0.012(3) 0.005(3) -0.004(3)
C55 0.023(4) 0.035(5) 0.078(7) -0.028(5) 0.021(4) -0.011(3)
C56 0.017(4) 0.074(7) 0.057(6) -0.039(5) -0.003(4) 0.007(4)
C57 0.027(4) 0.084(8) 0.030(4) -0.023(5) -0.004(3) 0.013(4)
C58 0.022(4) 0.062(6) 0.025(4) -0.008(4) 0.001(3) 0.004(4)
B61 0.012(3) 0.021(4) 0.020(3) -0.002(3) -0.001(2) 0.000(3)

loop_
_atom_type_symbol
_atom_type_description
_atom_type_scat_dispersion_real
_atom_type_scat_dispersion_imag
_atom_type_scat_source
C C 0.0033 0.0016 'International Tables Vol C Tables 4.2.6.8 and 6.1.1.4'
H H 0.0000 0.0000 'International Tables Vol C Tables 4.2.6.8 and 6.1.1.4'
N N 0.0061 0.0033 'International Tables Vol C Tables 4.2.6.8 and 6.1.1.4'
S S 0.1246 0.1234 'International Tables Vol C Tables 4.2.6.8 and 6.1.1.4'
Ru Ru -1.2594 0.8363 'International Tables Vol C Tables 4.2.6.8 and 6.1.1.4'
P P 0.1023 0.0942 'International Tables Vol C Tables 4.2.6.8 and 6.1.1.4'
O O 0.0106 0.0060 'International Tables Vol C Tables 4.2.6.8 and 6.1.1.4'
B B 0.0013 0.0007 'International Tables Vol C Tables 4.2.6.8 and 6.1.1.4'

loop_
_geom_angle_atom_site_label_1
_geom_angle_atom_site_label_2
_geom_angle_atom_site_label_3
_geom_angle
N32 Ru1 P1 100.04(16)
N32 Ru1 S11 167.61(16)
P1 Ru1 S11 87.29(7)
N32 Ru1 S21 98.02(15)
P1 Ru1 S21 91.37(7)
S11 Ru1 S21 91.73(7)
N32 Ru1 S1 67.98(15)
P1 Ru1 S1 91.76(7)
S11 Ru1 S1 102.06(6)
S21 Ru1 S1 165.99(6)
O1 P1 O15 103.4(4)
O1 P1 O8 96.2(3)
O15 P1 O8 101.5(3)
O1 P1 Ru1 125.8(3)
O15 P1 Ru1 113.1(2)
O8 P1 Ru1 113.2(2)
C2 O1 P1 124.2(5)
C3 C2 O1 122.5(9)
C3 C2 C7 121.2(9)
O1 C2 C7 116.3(8)
C2 C3 C4 119.1(9)
C2 C3 H3 120.5
C4 C3 H3 120.5
C5 C4 C3 119.5(9)
C5 C4 H4 120.2
C3 C4 H4 120.2
C4 C5 C6 120.4(10)
C4 C5 H5 119.8
C6 C5 H5 119.8
C7 C6 C5 120.2(11)
C7 C6 H6 119.9
C5 C6 H6 119.9
C6 C7 C2 119.7(10)
C6 C7 H7 120.2
C2 C7 H7 120.2
C9 O8 P1 131.0(5)
C14 C9 C10 121.7(8)
C14 C9 O8 119.3(8)
C10 C9 O8 118.9(7)
C11 C10 C9 119.5(8)
C11 C10 H10 120.2
C9 C10 H10 120.2
C10 C11 C12 118.6(10)
C10 C11 H11 120.7
C12 C11 H11 120.7
C13 C12 C11 121.3(9)
C13 C12 H12 119.3
C11 C12 H12 119.3
C12 C13 C14 120.2(9)
C12 C13 H13 119.9
C14 C13 H13 119.9
C9 C14 C13 118.6(9)
C9 C14 H14 120.7
C13 C14 H14 120.7
C16 O15 P1 126.6(6)
C17 C16 O15 121.3(10)
C17 C16 C21 122.0(10)
O15 C16 C21 116.6(8)
C16 C17 C18 119.0(13)
C16 C17 H17 120.5
C18 C17 H17 120.5
C17 C18 C19 120.9(12)
C17 C18 H18 119.5
C19 C18 H18 119.5
C20 C19 C18 118.7(11)
C20 C19 H19 120.7
C18 C19 H19 120.7
C19 C20 C21 121.9(14)
C19 C20 H20 119.0
C21 C20 H20 119.0
C16 C21 C20 117.4(11)
C16 C21 H21 121.3
C20 C21 H21 121.3
C31 S1 Ru1 78.4(2)
C31 S2 C38 89.3(3)
N32 C31 S1 114.3(5)
N32 C31 S2 114.3(5)
S1 C31 S2 131.3(4)
C31 N32 C33 111.8(6)
C31 N32 Ru1 99.1(4)
C33 N32 Ru1 148.6(5)
N32 C33 C38 114.3(6)
N32 C33 C34 126.4(6)
C38 C33 C34 119.3(6)
C35 C34 C33 118.8(7)
C35 C34 H34 120.6
C33 C34 H34 120.6
C34 C35 C36 121.1(7)
C34 C35 H35 119.5
C36 C35 H35 119.5
C35 C36 C37 121.0(7)
C35 C36 H36 119.5
C37 C36 H36 119.5
C38 C37 C36 117.6(7)
C38 C37 H37 121.2
C36 C37 H37 121.2
C37 C38 C33 122.1(6)
C37 C38 S2 127.6(6)
C33 C38 S2 110.2(5)
C48 S11 Ru1 105.1(2)
C48 S12 C41 91.0(3)
C42 C41 C46 122.3(7)
C42 C41 S12 127.8(6)
C46 C41 S12 109.9(5)
C43 C42 C41 117.3(8)
C43 C42 H42 121.3
C41 C42 H42 121.3
C42 C43 C44 122.0(8)
C42 C43 H43 119.0
C44 C43 H43 119.0
C45 C44 C43 120.7(8)
C45 C44 H44 119.7
C43 C44 H44 119.7
C44 C45 C46 118.1(7)
C44 C45 H45 120.9
C46 C45 H45 120.9
C41 C46 C45 119.6(7)
C41 C46 N47 113.9(6)
C45 C46 N47 126.5(6)
C48 N47 C46 111.6(6)
C48 N47 B61 126.8(6)
C46 N47 B61 121.3(5)
N47 C48 S11 128.7(5)
N47 C48 S12 113.5(5)
S11 C48 S12 117.7(4)
C51 S21 Ru1 104.6(3)
C51 S22 C58 91.0(4)
N52 C51 S21 126.8(5)
N52 C51 S22 113.3(5)
S21 C51 S22 119.8(4)
C51 N52 C53 112.5(6)
C51 N52 B61 121.8(6)
C53 N52 B61 125.3(6)
C54 C53 N52 128.4(7)
C54 C53 C58 119.3(7)
N52 C53 C58 112.3(7)
C53 C54 C55 118.3(9)
C53 C54 H54 120.8
C55 C54 H54 120.8
C56 C55 C54 122.1(10)
C56 C55 H55 118.9
C54 C55 H55 118.9
C57 C56 C55 120.4(8)
C57 C56 H56 119.8
C55 C56 H56 119.8
C56 C57 C58 118.9(9)
C56 C57 H57 120.5
C58 C57 H57 120.5
C57 C58 C53 120.9(9)
C57 C58 S22 128.2(7)
C53 C58 S22 110.8(6)
N52 B61 N47 113.7(6)
N52 B61 H61A 108.8
N47 B61 H61A 108.8
N52 B61 H61B 108.8
N47 B61 H61B 108.8
H61A B61 H61B 107.7

loop_
_geom_bond_atom_site_label_1
_geom_bond_atom_site_label_2
_geom_bond_distance
Ru1 N32 2.130(5)
Ru1 P1 2.1833(19)
Ru1 S11 2.3148(17)
Ru1 S21 2.3553(17)
Ru1 S1 2.4495(17)
P1 O1 1.603(6)
P1 O15 1.610(6)
P1 O8 1.616(6)
O1 C2 1.373(11)
C2 C3 1.358(12)
C2 C7 1.409(14)
C3 C4 1.437(13)
C3 H3 0.9300
C4 C5 1.378(17)
C4 H4 0.9300
C5 C6 1.396(17)
C5 H5 0.9300
C6 C7 1.377(15)
C6 H6 0.9300
C7 H7 0.9300
O8 C9 1.404(9)
C9 C14 1.368(12)
C9 C10 1.396(13)
C10 C11 1.382(13)
C10 H10 0.9300
C11 C12 1.394(16)
C11 H11 0.9300
C12 C13 1.372(16)
C12 H12 0.9300
C13 C14 1.393(13)
C13 H13 0.9300
C14 H14 0.9300
O15 C16 1.386(10)
C16 C17 1.373(14)
C16 C21 1.394(15)
C17 C18 1.376(17)
C17 H17 0.9300
C18 C19 1.41(2)
C18 H18 0.9300
C19 C20 1.36(2)
C19 H19 0.9300
C20 C21 1.407(15)
C20 H20 0.9300
C21 H21 0.9300
S1 C31 1.712(7)
S2 C31 1.736(7)
S2 C38 1.749(7)
C31 N32 1.341(8)
N32 C33 1.378(8)
C33 C38 1.394(10)
C33 C34 1.406(9)
C34 C35 1.379(10)
C34 H34 0.9300
C35 C36 1.390(12)
C35 H35 0.9300
C36 C37 1.396(11)
C36 H36 0.9300
C37 C38 1.385(10)
C37 H37 0.9300
S11 C48 1.688(7)
S12 C48 1.732(7)
S12 C41 1.737(8)
C41 C42 1.388(11)
C41 C46 1.402(10)
C42 C43 1.374(13)
C42 H42 0.9300
C43 C44 1.401(13)
C43 H43 0.9300
C44 C45 1.389(12)
C44 H44 0.9300
C45 C46 1.406(9)
C45 H45 0.9300
C46 N47 1.410(9)
N47 C48 1.351(8)
N47 B61 1.556(9)
S21 C51 1.680(8)
S22 C51 1.719(7)
S22 C58 1.722(10)
C51 N52 1.355(9)
N52 C53 1.397(8)
N52 B61 1.551(8)
C53 C54 1.380(12)
C53 C58 1.415(11)
C54 C55 1.397(11)
C54 H54 0.9300
C55 C56 1.376(16)
C55 H55 0.9300
C56 C57 1.363(17)
C56 H56 0.9300
C57 C58 1.400(12)
C57 H57 0.9300
B61 H61A 0.9700
B61 H61B 0.9700

loop_
_geom_torsion_atom_site_label_1
_geom_torsion_atom_site_label_2
_geom_torsion_atom_site_label_3
_geom_torsion_atom_site_label_4
_geom_torsion
O15 P1 O1 C2 83.4(7)
O8 P1 O1 C2 -173.2(7)
Ru1 P1 O1 C2 -48.7(8)
P1 O1 C2 C3 -37.2(11)
P1 O1 C2 C7 145.2(7)
O1 C2 C3 C4 -179.1(8)
C7 C2 C3 C4 -1.6(13)
C2 C3 C4 C5 1.6(13)
C3 C4 C5 C6 0.0(15)
C4 C5 C6 C7 -1.7(16)
C5 C6 C7 C2 1.7(15)
C3 C2 C7 C6 0.0(14)
O1 C2 C7 C6 177.6(8)
O1 P1 O8 C9 -3.4(8)
O15 P1 O8 C9 101.7(8)
Ru1 P1 O8 C9 -136.7(7)
P1 O8 C9 C14 -108.3(9)
P1 O8 C9 C10 74.9(10)
C14 C9 C10 C11 0.5(14)
O8 C9 C10 C11 177.2(8)
C9 C10 C11 C12 -1.7(15)
C10 C11 C12 C13 3.0(17)
C11 C12 C13 C14 -3.0(18)
C10 C9 C14 C13 -0.4(14)
O8 C9 C14 C13 -177.2(9)
C12 C13 C14 C9 1.7(16)
O1 P1 O15 C16 72.1(8)
O8 P1 O15 C16 -27.2(9)
Ru1 P1 O15 C16 -148.9(7)
P1 O15 C16 C17 -83.7(11)
P1 O15 C16 C21 97.8(10)
O15 C16 C17 C18 -178.1(9)
C21 C16 C17 C18 0.3(15)
C16 C17 C18 C19 -1.4(17)
C17 C18 C19 C20 1.1(19)
C18 C19 C20 C21 0.2(19)
C17 C16 C21 C20 1.0(15)
O15 C16 C21 C20 179.5(9)
C19 C20 C21 C16 -1.3(17)
Ru1 S1 C31 N32 -3.5(4)
Ru1 S1 C31 S2 177.3(5)
C38 S2 C31 N32 2.1(5)
C38 S2 C31 S1 -178.7(5)
S1 C31 N32 C33 178.5(4)
S2 C31 N32 C33 -2.1(7)
S1 C31 N32 Ru1 4.0(5)
S2 C31 N32 Ru1 -176.7(3)
C31 N32 C33 C38 0.9(8)
Ru1 N32 C33 C38 170.5(6)
C31 N32 C33 C34 179.3(6)
Ru1 N32 C33 C34 -11.1(12)
N32 C33 C34 C35 -179.7(6)
C38 C33 C34 C35 -1.4(10)
C33 C34 C35 C36 -0.4(11)
C34 C35 C36 C37 1.4(12)
C35 C36 C37 C38 -0.7(12)
C36 C37 C38 C33 -1.2(11)
C36 C37 C38 S2 178.9(6)
N32 C33 C38 C37 -179.3(6)
C34 C33 C38 C37 2.2(10)
N32 C33 C38 S2 0.7(7)
C34 C33 C38 S2 -177.8(5)
C31 S2 C38 C37 178.4(7)
C31 S2 C38 C33 -1.5(5)
C48 S12 C41 C42 -178.0(9)
C48 S12 C41 C46 -0.1(6)
C46 C41 C42 C43 -0.4(15)
S12 C41 C42 C43 177.2(9)
C41 C42 C43 C44 1.8(18)
C42 C43 C44 C45 -2.2(19)
C43 C44 C45 C46 1.1(17)
C42 C41 C46 C45 -0.6(13)
S12 C41 C46 C45 -178.6(6)
C42 C41 C46 N47 179.1(8)
S12 C41 C46 N47 1.1(9)
C44 C45 C46 C41 0.3(13)
C44 C45 C46 N47 -179.4(9)
C41 C46 N47 C48 -1.8(9)
C45 C46 N47 C48 177.9(8)
C41 C46 N47 B61 -176.5(7)
C45 C46 N47 B61 3.2(11)
C46 N47 C48 S11 -174.7(5)
B61 N47 C48 S11 -0.4(10)
C46 N47 C48 S12 1.7(7)
B61 N47 C48 S12 176.0(5)
Ru1 S11 C48 N47 -11.9(7)
Ru1 S11 C48 S12 171.9(3)
C41 S12 C48 N47 -0.9(6)
C41 S12 C48 S11 175.9(5)
Ru1 S21 C51 N52 -19.6(7)
Ru1 S21 C51 S22 156.2(4)
C58 S22 C51 N52 2.8(6)
C58 S22 C51 S21 -173.5(5)
S21 C51 N52 C53 171.3(6)
S22 C51 N52 C53 -4.6(8)
S21 C51 N52 B61 -15.8(10)
S22 C51 N52 B61 168.3(5)
C51 N52 C53 C54 -173.7(7)
B61 N52 C53 C54 13.7(12)
C51 N52 C53 C58 4.5(9)
B61 N52 C53 C58 -168.1(7)
N52 C53 C54 C55 179.3(7)
C58 C53 C54 C55 1.2(11)
C53 C54 C55 C56 0.2(12)
C54 C55 C56 C57 -2.0(14)
C55 C56 C57 C58 2.2(15)
C56 C57 C58 C53 -0.8(15)
C56 C57 C58 S22 -177.1(8)
C54 C53 C58 C57 -0.9(13)
N52 C53 C58 C57 -179.3(8)
C54 C53 C58 S22 176.0(6)
N52 C53 C58 S22 -2.4(9)
C51 S22 C58 C57 176.5(10)
C51 S22 C58 C53 -0.2(7)
C51 N52 B61 N47 -65.5(8)
C53 N52 B61 N47 106.5(7)
C48 N47 B61 N52 109.3(7)
C46 N47 B61 N52 -76.9(8)
